data_7721079
loop_
_publ_author_name
'Kong, Yin-Cong'
'Yang, Zi'
'Liu, Yi'
'Wang, Chen'
'Sun, Rong'
'Sun, Zheng'
'Wang, Bing-Wu'
'Gao, Song'

_publ_section_title
;
 A dysprosium alkylidene single molecule magnet.
;
_journal_issue 19
_journal_name_full 'Dalton transactions (Cambridge, England : 2003)'
_journal_page_first 7492
_journal_page_last 7496
_journal_paper_doi 10.1039/d6dt00641h
_journal_volume 55
_journal_year 2026
_chemical_formula_moiety 'C37 H53 Dy N3 P Se Si'
_chemical_formula_sum 'C37 H53 Dy N3 P Se Si'
_chemical_formula_weight 840.34
_space_group_crystal_system monoclinic
_space_group_IT_number 14
_space_group_name_Hall '-P 2yn'
_space_group_name_H-M_alt 'P 1 21/n 1'
_atom_sites_solution_hydrogens geom
_audit_creation_date 2025-02-22
_audit_creation_method
;
Olex2 1.5
(compiled 2023.08.24 svn.re1ec1418 for OlexSys, GUI svn.r6817)
;
_audit_update_record
;
2026-01-22 deposited with the CCDC.	2026-04-20 downloaded from the CCDC.
;
_cell_angle_alpha 90
_cell_angle_beta 94.681(2)
_cell_angle_gamma 90
_cell_formula_units_Z 4
_cell_length_a 12.6239(2)
_cell_length_b 11.4942(2)
_cell_length_c 31.4518(5)
_cell_measurement_reflns_used 51658
_cell_measurement_temperature 293.00
_cell_measurement_theta_max 29.0450
_cell_measurement_theta_min 2.4030
_cell_volume 4548.49(13)
_computing_cell_refinement 'CrysAlisPro 1.171.39.33c (Rigaku OD, 2017)'
_computing_data_collection 'CrysAlisPro 1.171.39.33c (Rigaku OD, 2017)'
_computing_data_reduction 'CrysAlisPro 1.171.39.33c (Rigaku OD, 2017)'
_computing_molecular_graphics 'Olex2 1.5 (Dolomanov et al., 2009)'
_computing_publication_material 'Olex2 1.5 (Dolomanov et al., 2009)'
_computing_structure_refinement 'SHELXL 2018/3 (Sheldrick, 2015)'
_computing_structure_solution 'SHELXT 2018/2 (Sheldrick, 2018)'
_diffrn_ambient_temperature 293.00
_diffrn_measured_fraction_theta_full 0.997
_diffrn_measured_fraction_theta_max 0.941
_diffrn_measurement_details
;
List of Runs (angles in degrees, time in seconds):

  # Type    Start    End  Width  t~exp~   \w     \q     \k     \f   Frames
#--------------------------------------------------------------------------
  1  \w    -97.00  20.00   0.50    2.03    --   -9.50 -57.00  90.00  234
  2  \w    -35.00   3.00   0.50    2.03    --   -9.50  37.00-180.00   76
  3  \w    -66.00  10.00   0.50    2.03    --   -9.50 -57.00 -30.00  152
  4  \w     29.00  65.00   0.50    2.03    --   -9.50  37.00-180.00   72
  5  \w    -64.00  52.00   0.50    2.03    --    9.60 -82.00 -60.00  232
  6  \w    -79.00  52.00   0.50    2.03    --    9.60 -82.00  60.00  262
  7  \w    -33.00  94.00   0.50    2.03    --    9.60  82.00 -90.00  254
  8  \w    -72.00 -46.00   0.50    2.03    --    9.60 -82.00 -30.00   52
  9  \w    -72.00  52.00   0.50    2.03    --    9.60 -82.00-150.00  248
 10  \w    -21.00  52.00   0.50    2.03    --    9.60 -82.00 -30.00  146
 11  \w    -80.00  52.00   0.50    2.03    --    9.60 -81.00  99.05  264
;
_diffrn_measurement_device 'four-circle diffractometer'
_diffrn_measurement_device_type 'XtaLAB AFC12 (RINC): Kappa single'
_diffrn_measurement_method '\w scans'
_diffrn_radiation_type MoK\a
_diffrn_radiation_wavelength 0.71073
_diffrn_reflns_av_R_equivalents 0.0383
_diffrn_reflns_av_unetI/netI 0.0261
_diffrn_reflns_Laue_measured_fraction_full 0.997
_diffrn_reflns_Laue_measured_fraction_max 0.941
_diffrn_reflns_limit_h_max 17
_diffrn_reflns_limit_h_min -17
_diffrn_reflns_limit_k_max 15
_diffrn_reflns_limit_k_min -15
_diffrn_reflns_limit_l_max 43
_diffrn_reflns_limit_l_min -43
_diffrn_reflns_number 126995
_diffrn_reflns_point_group_measured_fraction_full 0.997
_diffrn_reflns_point_group_measured_fraction_max 0.941
_diffrn_reflns_theta_full 25.242
_diffrn_reflns_theta_max 29.869
_diffrn_reflns_theta_min 2.400
_exptl_absorpt_coefficient_mu 2.528
_exptl_absorpt_correction_T_max 1.00000
_exptl_absorpt_correction_T_min 0.62034
_exptl_absorpt_correction_type multi-scan
_exptl_absorpt_process_details
;
CrysAlisPro 1.171.39.33c (Rigaku Oxford Diffraction, 2017)
Empirical absorption correction using spherical harmonics,
 implemented in SCALE3 ABSPACK scaling algorithm.
;
_exptl_crystal_colour yellow
_exptl_crystal_colour_primary yellow
_exptl_crystal_density_diffrn 1.227
_exptl_crystal_description block
_exptl_crystal_F_000 1700
_exptl_crystal_size_max 0.12
_exptl_crystal_size_mid 0.11
_exptl_crystal_size_min 0.11
_refine_diff_density_max 0.976
_refine_diff_density_min -0.930
_refine_diff_density_rms 0.066
_refine_ls_extinction_method none
_refine_ls_goodness_of_fit_ref 1.042
_refine_ls_hydrogen_treatment constr
_refine_ls_matrix_type full
_refine_ls_number_parameters 419
_refine_ls_number_reflns 12331
_refine_ls_number_restraints 0
_refine_ls_restrained_S_all 1.042
_refine_ls_R_factor_all 0.0496
_refine_ls_R_factor_gt 0.0364
_refine_ls_shift/su_max 0.002
_refine_ls_shift/su_mean 0.000
_refine_ls_structure_factor_coef Fsqd
_refine_ls_weighting_details 'w=1/[\s^2^(Fo^2^)+(0.0211P)^2^+4.5544P] where P=(Fo^2^+2Fc^2^)/3'
_refine_ls_weighting_scheme calc
_refine_ls_wR_factor_gt 0.0650
_refine_ls_wR_factor_ref 0.0677
_reflns_Friedel_coverage 0.000
_reflns_number_gt 10048
_reflns_number_total 12331
_reflns_threshold_expression 'I > 2\s(I)'
_cod_data_source_file d6dt00641h2.cif
_cod_data_source_block x3
_cod_original_cell_volume 4548.48(13)
_cod_database_code 7721079
_shelx_shelxl_version_number 2018/3
_shelx_space_group_comment
;
The symmetry employed for this shelxl refinement is uniquely defined
by the following loop, which should always be used as a source of
symmetry information in preference to the above space-group names.
They are only intended as comments.
;
_shelx_estimated_absorpt_t_max 0.768
_shelx_estimated_absorpt_t_min 0.751
_olex2_refinement_description
;
1. Fixed Uiso
 At 1.2 times of:
  All C(H) groups, All C(H,H) groups
 At 1.5 times of:
  All C(H,H,H) groups
2. Others
 Sof(C25A)=Sof(H25D)=Sof(H25E)=Sof(H25F)=1-FVAR(1)
 Sof(C25)=Sof(H25A)=Sof(H25B)=Sof(H25C)=FVAR(1)
3.a Ternary CH refined with riding coordinates:
 C15(H15), C12(H12)
3.b Secondary CH2 refined with riding coordinates:
 C19(H19A,H19B), C18(H18A,H18B)
3.c Aromatic/amide H refined with riding coordinates:
 C10(H10), C8(H8), C31(H31), C9(H9), C3(H3), C30(H30), C27(H27), C28(H28),
 C33(H33), C29(H29), C37(H37), C35(H35), C36(H36), C34(H34)
3.d Idealised Me refined as rotating group:
 C21(H21A,H21B,H21C), C16(H16A,H16B,H16C), C1(H1A,H1B,H1C), C20(H20A,H20B,
 H20C), C5(H5A,H5B,H5C), C23(H23A,H23B,H23C), C17(H17A,H17B,H17C), C24(H24A,
 H24B,H24C), C14(H14A,H14B,H14C), C13(H13A,H13B,H13C), C25(H25A,H25B,H25C),
 C25A(H25D,H25E,H25F)
;
_smtbx_masks_void_probe_radius 1.2
_smtbx_masks_void_truncation_radius 1.2
_olex2_submission_special_instructions 'No special instructions were received'
_oxdiff_exptl_absorpt_empirical_details
;
Empirical correction (ABSPACK) includes:
- Absorption correction using spherical harmonics
- Frame scaling
;

loop_
_space_group_symop_operation_xyz
'x, y, z'
'-x+1/2, y+1/2, -z+1/2'
'-x, -y, -z'
'x-1/2, -y-1/2, z-1/2'

loop_
_atom_site_label
_atom_site_type_symbol
_atom_site_fract_x
_atom_site_fract_y
_atom_site_fract_z
_atom_site_U_iso_or_equiv
_atom_site_adp_type
_atom_site_occupancy
_atom_site_site_symmetry_order
_atom_site_calc_flag
_atom_site_refinement_flags_posn
_atom_site_refinement_flags_adp
_atom_site_refinement_flags_occupancy
_atom_site_disorder_assembly
_atom_site_disorder_group
Dy1 Dy 0.26411(2) 0.83005(2) 0.36408(2) 0.03899(4) Uani 1 1 d . . . . .
Se1 Se 0.31817(2) 0.73693(3) 0.28628(2) 0.06048(9) Uani 1 1 d . . . . .
P1 P 0.46405(5) 0.73451(6) 0.33112(2) 0.04060(15) Uani 1 1 d . . . . .
Si1 Si 0.51681(7) 0.80478(9) 0.42881(3) 0.0594(2) Uani 1 1 d . . . . .
N1 N 0.14339(17) 0.72959(18) 0.40205(7) 0.0405(5) Uani 1 1 d . . . . .
N2 N 0.21499(19) 0.97055(19) 0.41460(7) 0.0483(5) Uani 1 1 d . . . . .
N3 N 0.2672(2) 1.0291(2) 0.33169(8) 0.0590(7) Uani 1 1 d . . . . .
C6 C 0.1247(2) 0.6262(2) 0.37699(8) 0.0410(6) Uani 1 1 d . . . . .
C11 C 0.1786(2) 0.5220(2) 0.38800(9) 0.0483(6) Uani 1 1 d . . . . .
C22 C 0.4388(2) 0.7884(2) 0.37829(8) 0.0409(6) Uani 1 1 d . . . . .
C26 C 0.5631(2) 0.8122(3) 0.30192(9) 0.0482(7) Uani 1 1 d . . . . .
C2 C 0.1590(2) 0.9582(2) 0.44842(9) 0.0516(7) Uani 1 1 d . . . . .
C10 C 0.1698(3) 0.4307(3) 0.35888(10) 0.0622(8) Uani 1 1 d . . . . .
H10 H 0.205414 0.361502 0.365614 0.075 Uiso 1 1 calc R U . . .
C8 C 0.0554(3) 0.5398(3) 0.31081(10) 0.0612(8) Uani 1 1 d . . . . .
H8 H 0.013278 0.544418 0.285185 0.073 Uiso 1 1 calc R U . . .
C7 C 0.0608(2) 0.6353(3) 0.33815(9) 0.0497(7) Uani 1 1 d . . . . .
C31 C 0.5936(3) 0.7725(3) 0.26310(10) 0.0646(8) Uani 1 1 d . . . . .
H31 H 0.565526 0.703426 0.251677 0.077 Uiso 1 1 calc R U . . .
C21 C 0.3335(3) 1.0454(3) 0.29523(12) 0.0766(11) Uani 1 1 d . . . . .
H21A H 0.404030 1.016917 0.302852 0.115 Uiso 1 1 calc R U . . .
H21B H 0.336692 1.126621 0.288342 0.115 Uiso 1 1 calc R U . . .
H21C H 0.302751 1.003196 0.270937 0.115 Uiso 1 1 calc R U . . .
C9 C 0.1103(3) 0.4396(3) 0.32058(11) 0.0659(9) Uani 1 1 d . . . . .
H9 H 0.107339 0.377910 0.301391 0.079 Uiso 1 1 calc R U . . .
C32 C 0.5128(3) 0.5842(3) 0.32953(10) 0.0589(8) Uani 1 1 d . . . . .
C3 C 0.1052(3) 0.8569(3) 0.45842(9) 0.0554(7) Uani 1 1 d . . . . .
H3 H 0.073467 0.859336 0.484079 0.066 Uiso 1 1 calc R U . . .
C30 C 0.6656(3) 0.8354(4) 0.24121(12) 0.0804(11) Uani 1 1 d . . . . .
H30 H 0.686178 0.807741 0.215343 0.096 Uiso 1 1 calc R U . . .
C27 C 0.6054(2) 0.9151(3) 0.31799(10) 0.0587(8) Uani 1 1 d . . . . .
H27 H 0.585900 0.942973 0.343998 0.070 Uiso 1 1 calc R U . . .
C19 C 0.3169(3) 1.0934(3) 0.36877(12) 0.0722(10) Uani 1 1 d . . . . .
H19A H 0.326429 1.173945 0.360708 0.087 Uiso 1 1 calc R U . . .
H19B H 0.386692 1.060835 0.376577 0.087 Uiso 1 1 calc R U . . .
C4 C 0.0917(2) 0.7530(2) 0.43592(9) 0.0489(6) Uani 1 1 d . . . . .
C15 C 0.2425(3) 0.5052(3) 0.43053(9) 0.0602(8) Uani 1 1 d . . . . .
H15 H 0.241426 0.578963 0.446100 0.072 Uiso 1 1 calc R U . . .
C16 C 0.3581(3) 0.4744(4) 0.42581(13) 0.0827(11) Uani 1 1 d . . . . .
H16A H 0.395768 0.469357 0.453533 0.124 Uiso 1 1 calc R U . . .
H16B H 0.389848 0.533545 0.409424 0.124 Uiso 1 1 calc R U . . .
H16C H 0.361775 0.400918 0.411506 0.124 Uiso 1 1 calc R U . . .
C1 C 0.1472(3) 1.0604(3) 0.47836(12) 0.0789(11) Uani 1 1 d . . . . .
H1A H 0.216260 1.090515 0.487561 0.118 Uiso 1 1 calc R U . . .
H1B H 0.112345 1.034981 0.502718 0.118 Uiso 1 1 calc R U . . .
H1C H 0.105695 1.120257 0.463691 0.118 Uiso 1 1 calc R U . . .
C20 C 0.1589(3) 1.0703(3) 0.31863(13) 0.0809(11) Uani 1 1 d . . . . .
H20A H 0.131049 1.028051 0.293863 0.121 Uiso 1 1 calc R U . . .
H20B H 0.160953 1.151807 0.312041 0.121 Uiso 1 1 calc R U . . .
H20C H 0.114142 1.057992 0.341464 0.121 Uiso 1 1 calc R U . . .
C12 C -0.0043(3) 0.7435(3) 0.32699(11) 0.0675(9) Uani 1 1 d . . . . .
H12 H 0.025355 0.807174 0.344931 0.081 Uiso 1 1 calc R U . . .
C18 C 0.2526(3) 1.0893(3) 0.40680(12) 0.0695(9) Uani 1 1 d . . . . .
H18A H 0.295686 1.116480 0.431773 0.083 Uiso 1 1 calc R U . . .
H18B H 0.191990 1.140885 0.402124 0.083 Uiso 1 1 calc R U . . .
C28 C 0.6768(3) 0.9776(3) 0.29566(13) 0.0761(10) Uani 1 1 d . . . . .
H28 H 0.704705 1.047152 0.306749 0.091 Uiso 1 1 calc R U . . .
C33 C 0.6192(3) 0.5620(4) 0.33986(11) 0.0814(11) Uani 1 1 d . . . . .
H33 H 0.666400 0.623360 0.345231 0.098 Uiso 1 1 calc R U . . .
C29 C 0.7062(3) 0.9376(4) 0.25750(13) 0.0831(12) Uani 1 1 d . . . . .
H29 H 0.753979 0.979866 0.242611 0.100 Uiso 1 1 calc R U . . .
C5 C 0.0114(3) 0.6680(3) 0.45142(12) 0.0762(11) Uani 1 1 d . . . . .
H5A H 0.036226 0.639749 0.479179 0.114 Uiso 1 1 calc R U . . .
H5B H 0.002747 0.603870 0.431897 0.114 Uiso 1 1 calc R U . . .
H5C H -0.055572 0.706666 0.452982 0.114 Uiso 1 1 calc R U . . .
C37 C 0.4436(4) 0.4922(3) 0.32107(14) 0.0946(14) Uani 1 1 d . . . . .
H37 H 0.371962 0.505780 0.313371 0.114 Uiso 1 1 calc R U . . .
C23 C 0.5538(4) 0.9610(4) 0.44073(14) 0.1065(16) Uani 1 1 d . . . . .
H23A H 0.596797 0.989791 0.419220 0.160 Uiso 1 1 calc R U . . .
H23B H 0.593082 0.965667 0.468134 0.160 Uiso 1 1 calc R U . . .
H23C H 0.490426 1.007057 0.440914 0.160 Uiso 1 1 calc R U . . .
C17 C 0.1906(4) 0.4120(3) 0.45743(12) 0.0911(13) Uani 1 1 d . . . . .
H17A H 0.198029 0.336942 0.444632 0.137 Uiso 1 1 calc R U . . .
H17B H 0.116552 0.429553 0.458594 0.137 Uiso 1 1 calc R U . . .
H17C H 0.224978 0.411601 0.485811 0.137 Uiso 1 1 calc R U . . .
C35 C 0.5876(9) 0.3583(6) 0.3347(2) 0.173(5) Uani 1 1 d . . . . .
H35 H 0.612534 0.282236 0.336608 0.208 Uiso 1 1 calc R U . . .
C36 C 0.4827(7) 0.3788(4) 0.3242(2) 0.152(3) Uani 1 1 d . . . . .
H36 H 0.436408 0.316426 0.319166 0.182 Uiso 1 1 calc R U . . .
C24 C 0.4349(5) 0.7666(5) 0.47420(12) 0.1176(19) Uani 1 1 d . . . . .
H24A H 0.369671 0.809900 0.471518 0.176 Uiso 1 1 calc R U . . .
H24B H 0.473893 0.785704 0.500777 0.176 Uiso 1 1 calc R U . . .
H24C H 0.419434 0.684864 0.473465 0.176 Uiso 1 1 calc R U . . .
C14 C -0.1196(3) 0.7249(5) 0.33736(18) 0.126(2) Uani 1 1 d . . . . .
H14A H -0.158558 0.796127 0.332706 0.188 Uiso 1 1 calc R U . . .
H14B H -0.120824 0.701871 0.366653 0.188 Uiso 1 1 calc R U . . .
H14C H -0.151521 0.665220 0.319234 0.188 Uiso 1 1 calc R U . . .
C13 C -0.0026(3) 0.7808(4) 0.28078(15) 0.1025(15) Uani 1 1 d . . . . .
H13A H -0.039195 0.724050 0.262637 0.154 Uiso 1 1 calc R U . . .
H13B H 0.069647 0.787238 0.273642 0.154 Uiso 1 1 calc R U . . .
H13C H -0.037275 0.854834 0.276820 0.154 Uiso 1 1 calc R U . . .
C34 C 0.6559(6) 0.4479(6) 0.34226(16) 0.129(2) Uani 1 1 d . . . . .
H34 H 0.727758 0.433180 0.349098 0.155 Uiso 1 1 calc R U . . .
C25 C 0.624(7) 0.684(9) 0.4407(15) 0.16(2) Uani 0.38(9) 1 d . . P A 1
H25A H 0.591012 0.609282 0.438784 0.244 Uiso 0.38(9) 1 calc R U P A 1
H25B H 0.657879 0.695337 0.468900 0.244 Uiso 0.38(9) 1 calc R U P A 1
H25C H 0.676490 0.689569 0.420270 0.244 Uiso 0.38(9) 1 calc R U P A 1
C25A C 0.650(2) 0.739(3) 0.4318(10) 0.118(8) Uani 0.62(9) 1 d . . P A 2
H25D H 0.644249 0.656799 0.426503 0.177 Uiso 0.62(9) 1 calc R U P A 2
H25E H 0.685409 0.751700 0.459638 0.177 Uiso 0.62(9) 1 calc R U P A 2
H25F H 0.691271 0.773853 0.410704 0.177 Uiso 0.62(9) 1 calc R U P A 2

loop_
_atom_site_aniso_label
_atom_site_aniso_U_11
_atom_site_aniso_U_22
_atom_site_aniso_U_33
_atom_site_aniso_U_23
_atom_site_aniso_U_13
_atom_site_aniso_U_12
Dy1 0.03951(7) 0.03974(7) 0.03920(6) 0.00441(5) 0.01212(5) 0.00331(5)
Se1 0.04545(16) 0.0977(3) 0.03857(14) -0.01389(15) 0.00489(12) -0.01017(16)
P1 0.0372(3) 0.0472(4) 0.0387(3) -0.0037(3) 0.0108(3) -0.0017(3)
Si1 0.0620(5) 0.0706(6) 0.0439(4) -0.0099(4) -0.0060(4) 0.0019(4)
N1 0.0439(12) 0.0363(11) 0.0428(11) 0.0006(9) 0.0124(9) 0.0015(9)
N2 0.0568(14) 0.0361(12) 0.0539(13) -0.0008(10) 0.0161(11) 0.0018(10)
N3 0.0608(15) 0.0527(15) 0.0662(16) 0.0222(13) 0.0207(13) 0.0127(12)
C6 0.0442(14) 0.0373(13) 0.0435(14) -0.0003(11) 0.0150(11) -0.0065(11)
C11 0.0610(17) 0.0367(14) 0.0488(15) 0.0023(12) 0.0135(13) -0.0037(12)
C22 0.0413(13) 0.0453(14) 0.0365(13) -0.0042(11) 0.0060(10) 0.0001(11)
C26 0.0360(13) 0.0608(18) 0.0487(15) 0.0088(13) 0.0089(11) 0.0018(12)
C2 0.0584(17) 0.0466(16) 0.0512(16) -0.0079(13) 0.0123(13) 0.0068(13)
C10 0.083(2) 0.0391(16) 0.066(2) -0.0056(14) 0.0136(17) -0.0006(15)
C8 0.0569(18) 0.071(2) 0.0557(18) -0.0083(16) 0.0027(14) -0.0177(16)
C7 0.0425(14) 0.0516(16) 0.0558(16) -0.0002(13) 0.0092(12) -0.0057(12)
C31 0.0584(18) 0.083(2) 0.0548(18) 0.0024(17) 0.0202(15) -0.0034(17)
C21 0.088(2) 0.067(2) 0.080(2) 0.0330(19) 0.040(2) 0.0103(19)
C9 0.082(2) 0.0547(19) 0.063(2) -0.0174(16) 0.0147(17) -0.0134(17)
C32 0.078(2) 0.0498(17) 0.0534(17) -0.0019(14) 0.0330(16) 0.0101(16)
C3 0.0699(19) 0.0511(17) 0.0489(16) -0.0058(13) 0.0278(14) 0.0032(14)
C30 0.064(2) 0.120(3) 0.061(2) 0.017(2) 0.0272(17) 0.002(2)
C27 0.0480(16) 0.064(2) 0.0647(19) 0.0064(16) 0.0095(14) -0.0042(15)
C19 0.079(2) 0.0531(19) 0.087(3) 0.0110(18) 0.0227(19) -0.0127(17)
C4 0.0533(16) 0.0450(15) 0.0510(15) 0.0038(12) 0.0194(13) -0.0014(13)
C15 0.092(2) 0.0391(15) 0.0497(16) 0.0039(13) 0.0037(16) 0.0099(16)
C16 0.090(3) 0.079(3) 0.077(2) 0.005(2) -0.005(2) 0.017(2)
C1 0.103(3) 0.061(2) 0.077(2) -0.0241(18) 0.031(2) 0.000(2)
C20 0.074(2) 0.079(2) 0.092(3) 0.035(2) 0.017(2) 0.022(2)
C12 0.0523(18) 0.074(2) 0.074(2) 0.0019(18) -0.0063(16) 0.0056(16)
C18 0.091(2) 0.0441(17) 0.076(2) -0.0021(16) 0.0230(19) -0.0067(17)
C28 0.059(2) 0.074(2) 0.096(3) 0.021(2) 0.0054(19) -0.0176(18)
C33 0.096(3) 0.083(3) 0.068(2) 0.0011(19) 0.024(2) 0.039(2)
C29 0.053(2) 0.112(3) 0.086(3) 0.042(3) 0.0164(19) -0.009(2)
C5 0.085(2) 0.068(2) 0.083(2) 0.0003(19) 0.050(2) -0.0146(19)
C37 0.134(4) 0.059(2) 0.099(3) -0.014(2) 0.062(3) -0.016(2)
C23 0.130(4) 0.105(3) 0.081(3) -0.025(3) -0.010(3) -0.042(3)
C17 0.143(4) 0.065(2) 0.068(2) 0.0211(19) 0.022(2) 0.000(2)
C35 0.336(13) 0.080(4) 0.121(5) 0.027(4) 0.129(7) 0.085(6)
C36 0.271(9) 0.052(3) 0.150(5) -0.015(3) 0.129(6) -0.019(4)
C24 0.180(5) 0.130(4) 0.043(2) -0.011(2) 0.013(3) -0.058(4)
C14 0.072(3) 0.170(5) 0.140(4) 0.041(4) 0.032(3) 0.045(3)
C13 0.078(3) 0.121(4) 0.108(3) 0.045(3) 0.001(2) 0.021(3)
C34 0.185(6) 0.123(4) 0.085(3) 0.020(3) 0.046(4) 0.097(5)
C25 0.16(4) 0.21(5) 0.102(16) -0.01(3) -0.05(2) 0.12(4)
C25A 0.117(9) 0.131(14) 0.095(11) -0.048(9) -0.062(9) 0.060(10)

loop_
_atom_type_symbol
_atom_type_description
_atom_type_scat_dispersion_real
_atom_type_scat_dispersion_imag
_atom_type_scat_source
C C 0.0033 0.0016 'International Tables Vol C Tables 4.2.6.8 and 6.1.1.4'
H H 0.0000 0.0000 'International Tables Vol C Tables 4.2.6.8 and 6.1.1.4'
Dy Dy -0.1892 4.4098 'International Tables Vol C Tables 4.2.6.8 and 6.1.1.4'
N N 0.0061 0.0033 'International Tables Vol C Tables 4.2.6.8 and 6.1.1.4'
P P 0.1023 0.0942 'International Tables Vol C Tables 4.2.6.8 and 6.1.1.4'
Se Se -0.0929 2.2259 'International Tables Vol C Tables 4.2.6.8 and 6.1.1.4'
Si Si 0.0817 0.0704 'International Tables Vol C Tables 4.2.6.8 and 6.1.1.4'

loop_
_geom_angle_atom_site_label_1
_geom_angle_atom_site_label_2
_geom_angle_atom_site_label_3
_geom_angle
_geom_angle_site_symmetry_1
_geom_angle_site_symmetry_3
_geom_angle_publ_flag
N1 Dy1 Se1 118.42(5) . . ?
N1 Dy1 N2 77.08(7) . . ?
N1 Dy1 N3 134.16(8) . . ?
N2 Dy1 Se1 159.26(5) . . ?
N2 Dy1 N3 70.49(8) . . ?
N3 Dy1 Se1 88.89(6) . . ?
C22 Dy1 Se1 77.83(6) . . ?
C22 Dy1 N1 117.60(8) . . ?
C22 Dy1 N2 108.29(9) . . ?
C22 Dy1 N3 103.05(9) . . ?
P1 Se1 Dy1 72.530(18) . . ?
C22 P1 Se1 110.61(9) . . ?
C22 P1 C26 116.86(14) . . ?
C22 P1 C32 117.64(13) . . ?
C26 P1 Se1 103.79(9) . . ?
C32 P1 Se1 104.84(12) . . ?
C32 P1 C26 101.53(13) . . ?
C22 Si1 C23 112.46(17) . . ?
C22 Si1 C24 110.42(18) . . ?
C22 Si1 C25 114.5(15) . . ?
C22 Si1 C25A 115.6(7) . . ?
C23 Si1 C25 119(3) . . ?
C24 Si1 C23 102.3(2) . . ?
C24 Si1 C25 96(3) . . ?
C25A Si1 C23 99.8(10) . . ?
C25A Si1 C24 115.0(14) . . ?
C6 N1 Dy1 102.42(14) . . ?
C4 N1 Dy1 134.62(18) . . ?
C4 N1 C6 122.8(2) . . ?
C2 N2 Dy1 130.10(18) . . ?
C2 N2 C18 115.6(2) . . ?
C18 N2 Dy1 114.33(18) . . ?
C21 N3 Dy1 117.24(19) . . ?
C19 N3 Dy1 98.96(18) . . ?
C19 N3 C21 108.4(3) . . ?
C20 N3 Dy1 111.2(2) . . ?
C20 N3 C21 108.2(3) . . ?
C20 N3 C19 112.6(3) . . ?
C11 C6 N1 121.0(2) . . ?
C11 C6 C7 120.4(2) . . ?
C7 C6 N1 118.1(2) . . ?
C6 C11 C15 122.5(2) . . ?
C10 C11 C6 117.9(3) . . ?
C10 C11 C15 119.5(3) . . ?
P1 C22 Dy1 99.03(12) . . ?
P1 C22 Si1 133.82(16) . . ?
Si1 C22 Dy1 127.04(13) . . ?
C31 C26 P1 121.9(2) . . ?
C27 C26 P1 119.5(2) . . ?
C27 C26 C31 118.6(3) . . ?
N2 C2 C3 124.7(3) . . ?
N2 C2 C1 119.8(3) . . ?
C3 C2 C1 115.5(3) . . ?
C11 C10 H10 118.9 . . ?
C9 C10 C11 122.1(3) . . ?
C9 C10 H10 118.9 . . ?
C7 C8 H8 119.1 . . ?
C9 C8 H8 119.1 . . ?
C9 C8 C7 121.8(3) . . ?
C6 C7 C12 121.4(3) . . ?
C8 C7 C6 118.2(3) . . ?
C8 C7 C12 120.4(3) . . ?
C26 C31 H31 119.8 . . ?
C26 C31 C30 120.4(4) . . ?
C30 C31 H31 119.8 . . ?
N3 C21 H21A 109.5 . . ?
N3 C21 H21B 109.5 . . ?
N3 C21 H21C 109.5 . . ?
H21A C21 H21B 109.5 . . ?
H21A C21 H21C 109.5 . . ?
H21B C21 H21C 109.5 . . ?
C10 C9 H9 120.3 . . ?
C8 C9 C10 119.5(3) . . ?
C8 C9 H9 120.3 . . ?
C33 C32 P1 119.3(3) . . ?
C33 C32 C37 119.4(4) . . ?
C37 C32 P1 121.1(3) . . ?
C2 C3 H3 115.0 . . ?
C4 C3 C2 130.0(3) . . ?
C4 C3 H3 115.0 . . ?
C31 C30 H30 119.9 . . ?
C29 C30 C31 120.2(4) . . ?
C29 C30 H30 119.9 . . ?
C26 C27 H27 119.8 . . ?
C26 C27 C28 120.5(3) . . ?
C28 C27 H27 119.8 . . ?
N3 C19 H19A 109.0 . . ?
N3 C19 H19B 109.0 . . ?
N3 C19 C18 113.0(3) . . ?
H19A C19 H19B 107.8 . . ?
C18 C19 H19A 109.0 . . ?
C18 C19 H19B 109.0 . . ?
N1 C4 C3 122.4(2) . . ?
N1 C4 C5 121.0(3) . . ?
C3 C4 C5 116.5(3) . . ?
C11 C15 H15 107.6 . . ?
C11 C15 C16 112.9(3) . . ?
C11 C15 C17 110.7(3) . . ?
C16 C15 H15 107.6 . . ?
C16 C15 C17 110.2(3) . . ?
C17 C15 H15 107.6 . . ?
C15 C16 H16A 109.5 . . ?
C15 C16 H16B 109.5 . . ?
C15 C16 H16C 109.5 . . ?
H16A C16 H16B 109.5 . . ?
H16A C16 H16C 109.5 . . ?
H16B C16 H16C 109.5 . . ?
C2 C1 H1A 109.5 . . ?
C2 C1 H1B 109.5 . . ?
C2 C1 H1C 109.5 . . ?
H1A C1 H1B 109.5 . . ?
H1A C1 H1C 109.5 . . ?
H1B C1 H1C 109.5 . . ?
N3 C20 H20A 109.5 . . ?
N3 C20 H20B 109.5 . . ?
N3 C20 H20C 109.5 . . ?
H20A C20 H20B 109.5 . . ?
H20A C20 H20C 109.5 . . ?
H20B C20 H20C 109.5 . . ?
C7 C12 H12 107.8 . . ?
C7 C12 C14 110.0(3) . . ?
C7 C12 C13 113.9(3) . . ?
C14 C12 H12 107.8 . . ?
C13 C12 H12 107.8 . . ?
C13 C12 C14 109.3(3) . . ?
N2 C18 C19 111.4(3) . . ?
N2 C18 H18A 109.3 . . ?
N2 C18 H18B 109.3 . . ?
C19 C18 H18A 109.3 . . ?
C19 C18 H18B 109.3 . . ?
H18A C18 H18B 108.0 . . ?
C27 C28 H28 119.8 . . ?
C29 C28 C27 120.4(4) . . ?
C29 C28 H28 119.8 . . ?
C32 C33 H33 120.0 . . ?
C32 C33 C34 120.1(5) . . ?
C34 C33 H33 120.0 . . ?
C30 C29 C28 119.9(3) . . ?
C30 C29 H29 120.0 . . ?
C28 C29 H29 120.0 . . ?
C4 C5 H5A 109.5 . . ?
C4 C5 H5B 109.5 . . ?
C4 C5 H5C 109.5 . . ?
H5A C5 H5B 109.5 . . ?
H5A C5 H5C 109.5 . . ?
H5B C5 H5C 109.5 . . ?
C32 C37 H37 120.4 . . ?
C32 C37 C36 119.1(6) . . ?
C36 C37 H37 120.4 . . ?
Si1 C23 H23A 109.5 . . ?
Si1 C23 H23B 109.5 . . ?
Si1 C23 H23C 109.5 . . ?
H23A C23 H23B 109.5 . . ?
H23A C23 H23C 109.5 . . ?
H23B C23 H23C 109.5 . . ?
C15 C17 H17A 109.5 . . ?
C15 C17 H17B 109.5 . . ?
C15 C17 H17C 109.5 . . ?
H17A C17 H17B 109.5 . . ?
H17A C17 H17C 109.5 . . ?
H17B C17 H17C 109.5 . . ?
C36 C35 H35 119.8 . . ?
C34 C35 H35 119.8 . . ?
C34 C35 C36 120.4(6) . . ?
C37 C36 H36 119.6 . . ?
C35 C36 C37 120.7(7) . . ?
C35 C36 H36 119.6 . . ?
Si1 C24 H24A 109.5 . . ?
Si1 C24 H24B 109.5 . . ?
Si1 C24 H24C 109.5 . . ?
H24A C24 H24B 109.5 . . ?
H24A C24 H24C 109.5 . . ?
H24B C24 H24C 109.5 . . ?
C12 C14 H14A 109.5 . . ?
C12 C14 H14B 109.5 . . ?
C12 C14 H14C 109.5 . . ?
H14A C14 H14B 109.5 . . ?
H14A C14 H14C 109.5 . . ?
H14B C14 H14C 109.5 . . ?
C12 C13 H13A 109.5 . . ?
C12 C13 H13B 109.5 . . ?
C12 C13 H13C 109.5 . . ?
H13A C13 H13B 109.5 . . ?
H13A C13 H13C 109.5 . . ?
H13B C13 H13C 109.5 . . ?
C33 C34 H34 119.9 . . ?
C35 C34 C33 120.2(6) . . ?
C35 C34 H34 119.9 . . ?
Si1 C25 H25A 109.5 . . ?
Si1 C25 H25B 109.5 . . ?
Si1 C25 H25C 109.5 . . ?
H25A C25 H25B 109.5 . . ?
H25A C25 H25C 109.5 . . ?
H25B C25 H25C 109.5 . . ?
Si1 C25A H25D 109.5 . . ?
Si1 C25A H25E 109.5 . . ?
Si1 C25A H25F 109.5 . . ?
H25D C25A H25E 109.5 . . ?
H25D C25A H25F 109.5 . . ?
H25E C25A H25F 109.5 . . ?

loop_
_geom_bond_atom_site_label_1
_geom_bond_atom_site_label_2
_geom_bond_distance
_geom_bond_site_symmetry_2
_geom_bond_publ_flag
Dy1 Se1 2.8058(3) . ?
Dy1 N1 2.319(2) . ?
Dy1 N2 2.383(2) . ?
Dy1 N3 2.506(2) . ?
Dy1 C22 2.266(3) . ?
Se1 P1 2.2265(7) . ?
P1 C22 1.662(3) . ?
P1 C26 1.842(3) . ?
P1 C32 1.836(3) . ?
Si1 C22 1.809(3) . ?
Si1 C23 1.885(4) . ?
Si1 C24 1.881(4) . ?
Si1 C25 1.95(4) . ?
Si1 C25A 1.84(3) . ?
N1 C6 1.435(3) . ?
N1 C4 1.322(3) . ?
N2 C2 1.332(3) . ?
N2 C18 1.472(4) . ?
N3 C21 1.486(4) . ?
N3 C19 1.477(4) . ?
N3 C20 1.474(4) . ?
C6 C11 1.408(4) . ?
C6 C7 1.412(4) . ?
C11 C10 1.391(4) . ?
C11 C15 1.517(4) . ?
C26 C31 1.386(4) . ?
C26 C27 1.377(4) . ?
C2 C3 1.396(4) . ?
C2 C1 1.521(4) . ?
C10 H10 0.9300 . ?
C10 C9 1.370(5) . ?
C8 H8 0.9300 . ?
C8 C7 1.392(4) . ?
C8 C9 1.367(5) . ?
C7 C12 1.516(4) . ?
C31 H31 0.9300 . ?
C31 C30 1.387(5) . ?
C21 H21A 0.9600 . ?
C21 H21B 0.9600 . ?
C21 H21C 0.9600 . ?
C9 H9 0.9300 . ?
C32 C33 1.380(5) . ?
C32 C37 1.384(5) . ?
C3 H3 0.9300 . ?
C3 C4 1.393(4) . ?
C30 H30 0.9300 . ?
C30 C29 1.365(6) . ?
C27 H27 0.9300 . ?
C27 C28 1.387(4) . ?
C19 H19A 0.9700 . ?
C19 H19B 0.9700 . ?
C19 C18 1.500(5) . ?
C4 C5 1.516(4) . ?
C15 H15 0.9800 . ?
C15 C16 1.521(5) . ?
C15 C17 1.544(5) . ?
C16 H16A 0.9600 . ?
C16 H16B 0.9600 . ?
C16 H16C 0.9600 . ?
C1 H1A 0.9600 . ?
C1 H1B 0.9600 . ?
C1 H1C 0.9600 . ?
C20 H20A 0.9600 . ?
C20 H20B 0.9600 . ?
C20 H20C 0.9600 . ?
C12 H12 0.9800 . ?
C12 C14 1.532(5) . ?
C12 C13 1.517(5) . ?
C18 H18A 0.9700 . ?
C18 H18B 0.9700 . ?
C28 H28 0.9300 . ?
C28 C29 1.365(6) . ?
C33 H33 0.9300 . ?
C33 C34 1.391(6) . ?
C29 H29 0.9300 . ?
C5 H5A 0.9600 . ?
C5 H5B 0.9600 . ?
C5 H5C 0.9600 . ?
C37 H37 0.9300 . ?
C37 C36 1.395(7) . ?
C23 H23A 0.9600 . ?
C23 H23B 0.9600 . ?
C23 H23C 0.9600 . ?
C17 H17A 0.9600 . ?
C17 H17B 0.9600 . ?
C17 H17C 0.9600 . ?
C35 H35 0.9300 . ?
C35 C36 1.359(12) . ?
C35 C34 1.352(11) . ?
C36 H36 0.9300 . ?
C24 H24A 0.9600 . ?
C24 H24B 0.9600 . ?
C24 H24C 0.9600 . ?
C14 H14A 0.9600 . ?
C14 H14B 0.9600 . ?
C14 H14C 0.9600 . ?
C13 H13A 0.9600 . ?
C13 H13B 0.9600 . ?
C13 H13C 0.9600 . ?
C34 H34 0.9300 . ?
C25 H25A 0.9600 . ?
C25 H25B 0.9600 . ?
C25 H25C 0.9600 . ?
C25A H25D 0.9600 . ?
C25A H25E 0.9600 . ?
C25A H25F 0.9600 . ?

loop_
_geom_torsion_atom_site_label_1
_geom_torsion_atom_site_label_2
_geom_torsion_atom_site_label_3
_geom_torsion_atom_site_label_4
_geom_torsion
_geom_torsion_site_symmetry_1
_geom_torsion_site_symmetry_2
_geom_torsion_site_symmetry_3
_geom_torsion_site_symmetry_4
_geom_torsion_publ_flag
Dy1 N1 C6 C11 97.9(2) . . . . ?
Dy1 N1 C6 C7 -74.5(2) . . . . ?
Dy1 N1 C4 C3 -1.7(5) . . . . ?
Dy1 N1 C4 C5 176.4(2) . . . . ?
Dy1 N2 C2 C3 -8.1(5) . . . . ?
Dy1 N2 C2 C1 174.2(2) . . . . ?
Dy1 N2 C18 C19 -1.6(4) . . . . ?
Dy1 N3 C19 C18 -60.9(3) . . . . ?
Se1 P1 C22 Dy1 -0.09(12) . . . . ?
Se1 P1 C22 Si1 176.23(18) . . . . ?
Se1 P1 C26 C31 -60.6(3) . . . . ?
Se1 P1 C26 C27 116.7(2) . . . . ?
Se1 P1 C32 C33 155.2(2) . . . . ?
Se1 P1 C32 C37 -29.4(3) . . . . ?
P1 C26 C31 C30 177.7(3) . . . . ?
P1 C26 C27 C28 -177.3(3) . . . . ?
P1 C32 C33 C34 174.7(3) . . . . ?
P1 C32 C37 C36 -173.8(3) . . . . ?
N1 C6 C11 C10 -169.9(2) . . . . ?
N1 C6 C11 C15 11.8(4) . . . . ?
N1 C6 C7 C8 170.6(2) . . . . ?
N1 C6 C7 C12 -12.0(4) . . . . ?
N2 C2 C3 C4 -4.2(6) . . . . ?
N3 C19 C18 N2 45.8(4) . . . . ?
C6 N1 C4 C3 -175.6(3) . . . . ?
C6 N1 C4 C5 2.4(4) . . . . ?
C6 C11 C10 C9 -0.5(5) . . . . ?
C6 C11 C15 C16 -122.2(3) . . . . ?
C6 C11 C15 C17 113.7(3) . . . . ?
C6 C7 C12 C14 -98.1(4) . . . . ?
C6 C7 C12 C13 138.8(3) . . . . ?
C11 C6 C7 C8 -1.8(4) . . . . ?
C11 C6 C7 C12 175.6(3) . . . . ?
C11 C10 C9 C8 -1.7(5) . . . . ?
C22 P1 C26 C31 177.4(2) . . . . ?
C22 P1 C26 C27 -5.3(3) . . . . ?
C22 P1 C32 C33 -81.5(3) . . . . ?
C22 P1 C32 C37 94.0(3) . . . . ?
C26 P1 C22 Dy1 118.34(12) . . . . ?
C26 P1 C22 Si1 -65.3(3) . . . . ?
C26 P1 C32 C33 47.4(3) . . . . ?
C26 P1 C32 C37 -137.2(3) . . . . ?
C26 C31 C30 C29 -0.7(6) . . . . ?
C26 C27 C28 C29 -0.2(5) . . . . ?
C2 N2 C18 C19 178.6(3) . . . . ?
C2 C3 C4 N1 9.4(5) . . . . ?
C2 C3 C4 C5 -168.8(3) . . . . ?
C10 C11 C15 C16 59.6(4) . . . . ?
C10 C11 C15 C17 -64.5(4) . . . . ?
C8 C7 C12 C14 79.3(4) . . . . ?
C8 C7 C12 C13 -43.8(4) . . . . ?
C7 C6 C11 C10 2.2(4) . . . . ?
C7 C6 C11 C15 -176.0(3) . . . . ?
C7 C8 C9 C10 2.1(5) . . . . ?
C31 C26 C27 C28 0.1(5) . . . . ?
C31 C30 C29 C28 0.6(6) . . . . ?
C21 N3 C19 C18 176.3(3) . . . . ?
C9 C8 C7 C6 -0.4(4) . . . . ?
C9 C8 C7 C12 -177.8(3) . . . . ?
C32 P1 C22 Dy1 -120.46(15) . . . . ?
C32 P1 C22 Si1 55.9(3) . . . . ?
C32 P1 C26 C31 48.1(3) . . . . ?
C32 P1 C26 C27 -134.7(2) . . . . ?
C32 C33 C34 C35 -0.3(7) . . . . ?
C32 C37 C36 C35 -1.3(8) . . . . ?
C27 C26 C31 C30 0.4(5) . . . . ?
C27 C28 C29 C30 -0.2(6) . . . . ?
C4 N1 C6 C11 -86.6(3) . . . . ?
C4 N1 C6 C7 101.1(3) . . . . ?
C15 C11 C10 C9 177.8(3) . . . . ?
C1 C2 C3 C4 173.6(3) . . . . ?
C20 N3 C19 C18 56.6(4) . . . . ?
C18 N2 C2 C3 171.7(3) . . . . ?
C18 N2 C2 C1 -6.0(4) . . . . ?
C33 C32 C37 C36 1.6(6) . . . . ?
C37 C32 C33 C34 -0.8(5) . . . . ?
C23 Si1 C22 Dy1 -76.6(2) . . . . ?
C23 Si1 C22 P1 107.9(3) . . . . ?
C36 C35 C34 C33 0.6(9) . . . . ?
C24 Si1 C22 Dy1 37.0(3) . . . . ?
C24 Si1 C22 P1 -138.5(3) . . . . ?
C34 C35 C36 C37 0.1(10) . . . . ?
C25 Si1 C22 Dy1 144(4) . . . . ?
C25 Si1 C22 P1 -31(4) . . . . ?
C25A Si1 C22 Dy1 169.7(15) . . . . ?
C25A Si1 C22 P1 -5.8(15) . . . . ?

loop_
_smtbx_masks_void_nr
_smtbx_masks_void_average_x
_smtbx_masks_void_average_y
_smtbx_masks_void_average_z
_smtbx_masks_void_volume
_smtbx_masks_void_count_electrons
_smtbx_masks_void_content
1 -0.312 -0.275 0.092 260.2 58.1 ?
2 -0.188 0.225 0.408 260.2 61.8 ?
3 0.188 -0.225 0.592 260.2 58.1 ?
4 0.312 0.275 0.908 260.2 61.8 ?
